data_7019837
loop_
_publ_author_name
'Castillo, Ivan'
'Ugalde-Sald\'ivar, V\'ictor M'
'Rodr\'iguez Solano, Laura A'
'S\'anchez Egu\'ia, Brenda N'
'Zeglio, Erica'
'Nordlander, Ebbe'

_publ_section_title
;
 Structural, spectroscopic, and electrochemical properties of tri- and
 tetradentate N(3) and N(3)S copper complexes with mixed
 benzimidazole/thioether donors.
;
_journal_issue 31
_journal_name_full 'Dalton transactions (Cambridge, England : 2003)'
_journal_page_first 9394
_journal_page_last 9404
_journal_paper_doi 10.1039/c2dt30756a
_journal_volume 41
_journal_year 2012
_chemical_formula_moiety 'C29 H31 Cu N7, F6 P'
_chemical_formula_sum 'C29 H31 Cu F6 N7 P'
_chemical_formula_weight 686.12
_chemical_melting_point 514(2)
_chemical_name_systematic
;
?
;
_space_group_IT_number 61
_symmetry_cell_setting orthorhombic
_symmetry_space_group_name_Hall '-P 2ac 2ab'
_symmetry_space_group_name_H-M 'P b c a'
_atom_sites_solution_hydrogens geom
_atom_sites_solution_primary direct
_atom_sites_solution_secondary difmap
_audit_creation_method SHELXL-97
_cell_angle_alpha 90.00
_cell_angle_beta 90.00
_cell_angle_gamma 90.00
_cell_formula_units_Z 8
_cell_length_a 17.106(3)
_cell_length_b 14.758(2)
_cell_length_c 25.087(4)
_cell_measurement_reflns_used 5122
_cell_measurement_temperature 298(2)
_cell_measurement_theta_max 21.51
_cell_measurement_theta_min 2.38
_cell_volume 6333.2(17)
_computing_cell_refinement 'SMART V 5.625 (Bruker, 1999)'
_computing_data_collection 'SMART V 5.625 (Bruker, 1999)'
_computing_data_reduction 'SAINT V 7.34A (Bruker, 2006)'
_computing_molecular_graphics 'SHELXTL V 6.12 (Sheldrick, 2000)'
_computing_publication_material 'SHELXTL V 6.12 (Sheldrick, 2000)'
_computing_structure_refinement 'SHELXTL V 6.12 (Sheldrick, 2000)'
_computing_structure_solution 'SHELXTL V 6.12 (Sheldrick, 2000)'
_diffrn_ambient_temperature 298(2)
_diffrn_detector_area_resol_mean 0.661
_diffrn_measured_fraction_theta_full 0.998
_diffrn_measured_fraction_theta_max 0.998
_diffrn_measurement_device_type 'Bruker Smart Apex CCD diffractometer 01-670'
_diffrn_measurement_method \w-scans
_diffrn_radiation_monochromator graphite
_diffrn_radiation_source 'fine-focus sealed tube'
_diffrn_radiation_type MoK\a
_diffrn_radiation_wavelength 0.71073
_diffrn_reflns_av_R_equivalents 0.0990
_diffrn_reflns_av_sigmaI/netI 0.0626
_diffrn_reflns_limit_h_max 20
_diffrn_reflns_limit_h_min -20
_diffrn_reflns_limit_k_max 17
_diffrn_reflns_limit_k_min -17
_diffrn_reflns_limit_l_max 30
_diffrn_reflns_limit_l_min -30
_diffrn_reflns_number 41099
_diffrn_reflns_theta_full 25.38
_diffrn_reflns_theta_max 25.38
_diffrn_reflns_theta_min 2.00
_diffrn_standards_decay_% 0
_exptl_absorpt_coefficient_mu 0.807
_exptl_absorpt_correction_T_max 0.8628
_exptl_absorpt_correction_T_min 0.6651
_exptl_absorpt_correction_type multi-scan
_exptl_absorpt_process_details '(Sheldrick, 2008)'
_exptl_crystal_colour colorless
_exptl_crystal_density_diffrn 1.439
_exptl_crystal_density_method 'not measured'
_exptl_crystal_description block
_exptl_crystal_F_000 2816
_exptl_crystal_size_max 0.286
_exptl_crystal_size_mid 0.238
_exptl_crystal_size_min 0.192
_refine_diff_density_max 0.542
_refine_diff_density_min -0.329
_refine_diff_density_rms 0.056
_refine_ls_extinction_method none
_refine_ls_goodness_of_fit_ref 1.012
_refine_ls_hydrogen_treatment noref
_refine_ls_matrix_type full
_refine_ls_number_parameters 401
_refine_ls_number_reflns 5815
_refine_ls_number_restraints 0
_refine_ls_restrained_S_all 1.012
_refine_ls_R_factor_all 0.1369
_refine_ls_R_factor_gt 0.0625
_refine_ls_shift/su_max 0.000
_refine_ls_shift/su_mean 0.000
_refine_ls_structure_factor_coef Fsqd
_refine_ls_weighting_details 'calc w=1/[\s^2^(Fo^2^)+(0.0951P)^2^+1.0187P] where P=(Fo^2^+2Fc^2^)/3'
_refine_ls_weighting_scheme calc
_refine_ls_wR_factor_gt 0.1596
_refine_ls_wR_factor_ref 0.2024
_reflns_number_gt 2756
_reflns_number_total 5815
_reflns_threshold_expression >2sigma(I)
_cod_data_source_file c2dt30756a.txt
_cod_data_source_block 276CPI11
_cod_depositor_comments
;
The following automatic conversions were performed:

'_chemical_melting_point' value '512-516' was changed to '514(2)' -
the average value was taken and precision was
estimated.

'_symmetry_cell_setting' value 'Orthorhombic' changed to
'orthorhombic' according to
/home/saulius/struct/CIF-dictionaries/cif_core.dic dictionary named
'cif_core.dic' version 2.4.1 from 2010-06-29.

Automatic conversion script
Id: cif_fix_values 1891 2012-01-12 08:04:46Z andrius 
;
_cod_original_cell_volume 6333.3(18)
_cod_database_code 7019837

loop_
_symmetry_equiv_pos_as_xyz
'x, y, z'
'-x+1/2, -y, z+1/2'
'-x, y+1/2, -z+1/2'
'x+1/2, -y+1/2, -z'
'-x, -y, -z'
'x-1/2, y, -z-1/2'
'x, -y-1/2, z-1/2'
'-x-1/2, y-1/2, z'

loop_
_atom_site_label
_atom_site_type_symbol
_atom_site_fract_x
_atom_site_fract_y
_atom_site_fract_z
_atom_site_U_iso_or_equiv
_atom_site_adp_type
_atom_site_occupancy
_atom_site_symmetry_multiplicity
_atom_site_calc_flag
_atom_site_refinement_flags
Cu1 Cu 0.10442(4) 0.22150(5) 0.19291(2) 0.0924(3) Uani 1 1 d .
N1 N 0.0100(2) 0.2721(3) 0.22699(15) 0.0725(10) Uani 1 1 d .
C2 C -0.0135(3) 0.2547(3) 0.27593(19) 0.0697(12) Uani 1 1 d .
N3 N -0.0805(2) 0.2998(3) 0.28912(18) 0.0786(11) Uani 1 1 d .
C4 C -0.1671(3) 0.4043(4) 0.2341(3) 0.1022(19) Uani 1 1 d .
H4 H -0.2051 0.4160 0.2596 0.123 Uiso 1 1 calc R
C5 C -0.1705(4) 0.4405(4) 0.1834(3) 0.107(2) Uani 1 1 d .
H5 H -0.2130 0.4768 0.1748 0.128 Uiso 1 1 calc R
C6 C -0.1140(4) 0.4256(4) 0.1446(3) 0.1015(18) Uani 1 1 d .
H6 H -0.1189 0.4524 0.1112 0.122 Uiso 1 1 calc R
C7 C -0.0505(3) 0.3710(4) 0.1557(2) 0.0884(15) Uani 1 1 d .
H7 H -0.0119 0.3607 0.1303 0.106 Uiso 1 1 calc R
C8 C -0.0461(3) 0.3320(3) 0.2059(2) 0.0749(13) Uani 1 1 d .
C9 C -0.1022(3) 0.3486(3) 0.2444(2) 0.0802(14) Uani 1 1 d .
C10 C 0.0289(3) 0.1943(3) 0.31359(18) 0.0722(13) Uani 1 1 d .
H10A H -0.0088 0.1612 0.3350 0.087 Uiso 1 1 calc R
H10B H 0.0592 0.1505 0.2935 0.087 Uiso 1 1 calc R
N11 N 0.1911(2) 0.1899(3) 0.24386(16) 0.0759(11) Uani 1 1 d .
C12 C 0.2025(3) 0.2180(3) 0.2932(2) 0.0695(12) Uani 1 1 d .
N13 N 0.2687(2) 0.1828(3) 0.31497(17) 0.0772(11) Uani 1 1 d .
C14 C 0.3696(4) 0.0745(5) 0.2784(3) 0.109(2) Uani 1 1 d .
H14 H 0.4017 0.0716 0.3083 0.130 Uiso 1 1 calc R
C15 C 0.3854(5) 0.0278(5) 0.2329(5) 0.132(3) Uani 1 1 d .
H15 H 0.4302 -0.0079 0.2317 0.158 Uiso 1 1 calc R
C16 C 0.3380(5) 0.0310(5) 0.1884(4) 0.125(3) Uani 1 1 d .
H16 H 0.3515 -0.0028 0.1585 0.150 Uiso 1 1 calc R
C17 C 0.2702(4) 0.0837(4) 0.1872(3) 0.1021(18) Uani 1 1 d .
H17 H 0.2379 0.0862 0.1574 0.122 Uiso 1 1 calc R
C18 C 0.2542(3) 0.1321(3) 0.2334(2) 0.0792(14) Uani 1 1 d .
C19 C 0.3021(3) 0.1271(4) 0.2772(3) 0.0837(15) Uani 1 1 d .
C20 C 0.1486(3) 0.2840(3) 0.32064(18) 0.0704(13) Uani 1 1 d .
H20A H 0.1790 0.3183 0.3463 0.084 Uiso 1 1 calc R
H20B H 0.1294 0.3265 0.2942 0.084 Uiso 1 1 calc R
C21 C -0.1242(3) 0.2946(4) 0.3382(2) 0.1060(19) Uani 1 1 d .
H21A H -0.0890 0.2837 0.3673 0.159 Uiso 1 1 calc R
H21B H -0.1614 0.2460 0.3360 0.159 Uiso 1 1 calc R
H21C H -0.1513 0.3508 0.3440 0.159 Uiso 1 1 calc R
C22 C 0.3016(3) 0.2016(4) 0.3679(2) 0.0994(17) Uani 1 1 d .
H22A H 0.2791 0.2563 0.3818 0.149 Uiso 1 1 calc R
H22B H 0.3572 0.2086 0.3651 0.149 Uiso 1 1 calc R
H22C H 0.2899 0.1521 0.3915 0.149 Uiso 1 1 calc R
N23 N 0.0807(2) 0.2447(3) 0.34857(14) 0.0667(10) Uani 1 1 d .
C24 C 0.0358(3) 0.1790(4) 0.43270(18) 0.0740(13) Uani 1 1 d .
C25 C 0.0134(4) 0.2505(4) 0.4647(3) 0.1008(18) Uani 1 1 d .
H25 H 0.0412 0.3046 0.4631 0.121 Uiso 1 1 calc R
C26 C -0.0494(4) 0.2434(6) 0.4992(3) 0.118(2) Uani 1 1 d .
H26 H -0.0642 0.2927 0.5201 0.142 Uiso 1 1 calc R
C27 C -0.0889(4) 0.1648(7) 0.5024(3) 0.125(2) Uani 1 1 d .
H27 H -0.1315 0.1603 0.5253 0.150 Uiso 1 1 calc R
C28 C -0.0683(4) 0.0935(6) 0.4732(3) 0.128(2) Uani 1 1 d .
H28 H -0.0955 0.0392 0.4762 0.154 Uiso 1 1 calc R
C29 C -0.0048(3) 0.1011(4) 0.4379(2) 0.0992(18) Uani 1 1 d .
H29 H 0.0096 0.0510 0.4176 0.119 Uiso 1 1 calc R
C30 C 0.1032(3) 0.1906(4) 0.39558(18) 0.0772(13) Uani 1 1 d .
H30A H 0.1457 0.2205 0.4141 0.093 Uiso 1 1 calc R
H30B H 0.1215 0.1316 0.3841 0.093 Uiso 1 1 calc R
N31 N 0.0673(4) 0.0971(5) 0.1576(3) 0.150(3) Uani 1 1 d .
C32 C 0.0475(4) 0.0457(5) 0.1285(3) 0.116(2) Uani 1 1 d .
C33 C 0.0218(5) -0.0188(6) 0.0908(4) 0.173(4) Uani 1 1 d .
H33A H -0.0171 -0.0571 0.1067 0.260 Uiso 1 1 calc R
H33B H 0.0653 -0.0551 0.0794 0.260 Uiso 1 1 calc R
H33C H -0.0002 0.0118 0.0605 0.260 Uiso 1 1 calc R
N34 N 0.1477(3) 0.2749(4) 0.1271(2) 0.1078(16) Uani 1 1 d .
C35 C 0.1742(4) 0.2890(4) 0.0870(2) 0.0945(17) Uani 1 1 d .
C36 C 0.2074(5) 0.3023(6) 0.0356(3) 0.154(3) Uani 1 1 d .
H36A H 0.2625 0.2904 0.0370 0.231 Uiso 1 1 calc R
H36B H 0.1989 0.3638 0.0245 0.231 Uiso 1 1 calc R
H36C H 0.1832 0.2618 0.0106 0.231 Uiso 1 1 calc R
P1 P 0.19684(10) 0.47235(11) 0.47103(10) 0.1150(6) Uani 1 1 d .
F1 F 0.1594(2) 0.5648(2) 0.47957(18) 0.1518(15) Uani 1 1 d .
F2 F 0.2755(2) 0.5189(2) 0.45446(18) 0.1426(14) Uani 1 1 d .
F3 F 0.1182(3) 0.4265(3) 0.4905(2) 0.187(2) Uani 1 1 d .
F4 F 0.2296(3) 0.3794(3) 0.4525(2) 0.1777(18) Uani 1 1 d .
F5 F 0.1656(3) 0.4781(4) 0.41033(19) 0.191(2) Uani 1 1 d .
F6 F 0.2275(3) 0.4624(4) 0.52762(19) 0.187(2) Uani 1 1 d .

loop_
_atom_site_aniso_label
_atom_site_aniso_U_11
_atom_site_aniso_U_22
_atom_site_aniso_U_33
_atom_site_aniso_U_23
_atom_site_aniso_U_13
_atom_site_aniso_U_12
Cu1 0.0957(6) 0.1143(6) 0.0671(4) 0.0013(3) 0.0104(3) 0.0150(4)
N1 0.069(3) 0.078(3) 0.070(3) 0.000(2) -0.003(2) -0.001(2)
C2 0.063(3) 0.081(3) 0.066(3) -0.008(3) 0.001(2) -0.005(3)
N3 0.071(3) 0.084(3) 0.080(3) -0.015(2) 0.002(2) -0.002(2)
C4 0.084(4) 0.085(4) 0.138(6) -0.037(4) -0.004(4) 0.011(3)
C5 0.114(5) 0.064(4) 0.143(6) -0.010(4) -0.040(5) 0.016(3)
C6 0.114(5) 0.075(4) 0.115(5) 0.000(3) -0.020(4) 0.004(4)
C7 0.090(4) 0.077(4) 0.099(4) 0.008(3) -0.013(3) -0.001(3)
C8 0.070(3) 0.070(3) 0.085(4) -0.009(3) -0.009(3) -0.007(3)
C9 0.070(3) 0.076(3) 0.095(4) -0.022(3) -0.008(3) -0.001(3)
C10 0.076(3) 0.075(3) 0.066(3) -0.001(2) 0.003(3) -0.008(3)
N11 0.078(3) 0.076(3) 0.074(3) 0.001(2) 0.012(2) 0.001(2)
C12 0.068(3) 0.065(3) 0.076(3) 0.011(3) 0.009(3) -0.005(3)
N13 0.067(3) 0.071(3) 0.093(3) 0.019(2) 0.001(2) -0.009(2)
C14 0.073(4) 0.098(4) 0.155(6) 0.023(4) 0.017(4) 0.005(4)
C15 0.094(5) 0.094(5) 0.208(10) 0.026(6) 0.048(6) 0.022(4)
C16 0.115(6) 0.095(5) 0.166(7) -0.009(5) 0.063(6) 0.008(5)
C17 0.105(5) 0.089(4) 0.113(5) 0.002(4) 0.026(4) -0.008(4)
C18 0.081(4) 0.071(3) 0.086(3) 0.002(3) 0.027(3) -0.001(3)
C19 0.067(3) 0.075(3) 0.109(4) 0.017(3) 0.017(3) -0.002(3)
C20 0.076(3) 0.068(3) 0.066(3) 0.002(2) 0.002(2) -0.011(3)
C21 0.091(4) 0.132(5) 0.094(4) -0.028(4) 0.021(3) -0.008(4)
C22 0.078(4) 0.111(4) 0.110(4) 0.018(3) -0.020(3) -0.015(3)
N23 0.068(2) 0.074(2) 0.058(2) 0.0036(19) 0.0053(19) -0.009(2)
C24 0.079(3) 0.081(3) 0.062(3) 0.003(3) 0.002(3) 0.000(3)
C25 0.121(5) 0.091(4) 0.091(4) 0.003(3) 0.017(4) -0.001(4)
C26 0.128(6) 0.123(6) 0.105(5) -0.005(4) 0.030(4) 0.035(5)
C27 0.112(5) 0.148(7) 0.116(5) 0.040(5) 0.038(4) 0.013(6)
C28 0.125(6) 0.113(6) 0.148(6) 0.030(5) 0.036(5) -0.016(5)
C29 0.105(4) 0.080(4) 0.112(5) 0.010(3) 0.026(4) -0.013(3)
C30 0.079(3) 0.085(3) 0.068(3) 0.003(3) 0.003(3) 0.000(3)
N31 0.122(5) 0.154(6) 0.174(6) -0.065(5) 0.009(4) -0.010(4)
C32 0.089(4) 0.111(5) 0.148(6) -0.030(5) -0.006(4) 0.003(4)
C33 0.149(7) 0.172(8) 0.200(9) -0.078(7) -0.055(6) 0.015(6)
N34 0.105(4) 0.134(4) 0.084(3) 0.014(3) 0.006(3) 0.005(3)
C35 0.100(4) 0.104(4) 0.080(4) 0.017(3) 0.005(3) -0.015(3)
C36 0.197(8) 0.176(7) 0.089(4) 0.016(5) 0.038(5) -0.052(6)
P1 0.0904(12) 0.0807(11) 0.174(2) -0.0021(11) -0.0083(12) -0.0017(10)
F1 0.128(3) 0.104(3) 0.224(4) -0.006(3) 0.026(3) 0.032(2)
F2 0.102(2) 0.126(3) 0.200(4) -0.022(3) 0.027(3) -0.018(2)
F3 0.130(3) 0.156(4) 0.275(6) 0.010(4) -0.001(4) -0.048(3)
F4 0.200(4) 0.094(3) 0.239(5) -0.028(3) -0.011(4) 0.016(3)
F5 0.199(5) 0.220(5) 0.154(4) -0.022(3) -0.053(4) 0.010(4)
F6 0.169(4) 0.254(6) 0.137(4) 0.026(4) -0.019(3) -0.024(4)

loop_
_atom_type_symbol
_atom_type_description
_atom_type_scat_dispersion_real
_atom_type_scat_dispersion_imag
_atom_type_scat_source
C C 0.0033 0.0016 'International Tables Vol C Tables 4.2.6.8 and 6.1.1.4'
H H 0.0000 0.0000 'International Tables Vol C Tables 4.2.6.8 and 6.1.1.4'
N N 0.0061 0.0033 'International Tables Vol C Tables 4.2.6.8 and 6.1.1.4'
F F 0.0171 0.0103 'International Tables Vol C Tables 4.2.6.8 and 6.1.1.4'
P P 0.1023 0.0942 'International Tables Vol C Tables 4.2.6.8 and 6.1.1.4'
Cu Cu 0.3201 1.2651 'International Tables Vol C Tables 4.2.6.8 and 6.1.1.4'

loop_
_geom_angle_atom_site_label_1
_geom_angle_atom_site_label_2
_geom_angle_atom_site_label_3
_geom_angle
N34 Cu1 N1 121.2(2)
N34 Cu1 N11 110.31(19)
N1 Cu1 N11 114.56(16)
N34 Cu1 N31 96.2(3)
N1 Cu1 N31 105.2(2)
N11 Cu1 N31 106.5(2)
C2 N1 C8 105.4(4)
C2 N1 Cu1 125.3(3)
C8 N1 Cu1 129.2(3)
N1 C2 N3 112.7(4)
N1 C2 C10 124.2(5)
N3 C2 C10 123.1(4)
C2 N3 C9 106.4(4)
C2 N3 C21 128.0(5)
C9 N3 C21 125.5(5)
C5 C4 C9 115.4(6)
C4 C5 C6 123.7(6)
C7 C6 C5 119.9(6)
C6 C7 C8 117.9(6)
C9 C8 C7 121.6(5)
C9 C8 N1 108.7(5)
C7 C8 N1 129.7(5)
C8 C9 N3 106.8(5)
C8 C9 C4 121.5(6)
N3 C9 C4 131.7(6)
N23 C10 C2 112.0(4)
C12 N11 C18 104.6(4)
C12 N11 Cu1 129.2(3)
C18 N11 Cu1 126.2(4)
N11 C12 N13 112.3(4)
N11 C12 C20 122.7(4)
N13 C12 C20 124.9(5)
C12 N13 C19 107.3(4)
C12 N13 C22 127.6(5)
C19 N13 C22 125.1(5)
C15 C14 C19 115.4(7)
C14 C15 C16 122.9(7)
C15 C16 C17 121.7(7)
C18 C17 C16 115.5(7)
C19 C18 C17 121.6(6)
C19 C18 N11 110.1(5)
C17 C18 N11 128.4(6)
C18 C19 N13 105.7(5)
C18 C19 C14 122.9(6)
N13 C19 C14 131.4(6)
N23 C20 C12 116.4(4)
C10 N23 C30 111.4(4)
C10 N23 C20 113.3(3)
C30 N23 C20 112.8(4)
C29 C24 C25 116.8(5)
C29 C24 C30 123.8(5)
C25 C24 C30 119.4(5)
C24 C25 C26 121.5(6)
C27 C26 C25 119.4(6)
C28 C27 C26 121.1(7)
C27 C28 C29 119.3(7)
C24 C29 C28 121.8(6)
N23 C30 C24 111.1(4)
C32 N31 Cu1 162.6(8)
N31 C32 C33 179.1(10)
C35 N34 Cu1 167.1(6)
N34 C35 C36 177.2(7)
F6 P1 F1 95.7(3)
F6 P1 F4 94.0(3)
F1 P1 F4 170.2(3)
F6 P1 F2 89.6(3)
F1 P1 F2 90.3(2)
F4 P1 F2 89.9(2)
F6 P1 F3 87.9(3)
F1 P1 F3 89.0(3)
F4 P1 F3 91.2(3)
F2 P1 F3 177.3(3)
F6 P1 F5 177.3(3)
F1 P1 F5 87.0(3)
F4 P1 F5 83.3(3)
F2 P1 F5 90.6(3)
F3 P1 F5 91.9(3)

loop_
_geom_bond_atom_site_label_1
_geom_bond_atom_site_label_2
_geom_bond_distance
Cu1 N34 1.973(5)
Cu1 N1 1.975(4)
Cu1 N11 2.013(4)
Cu1 N31 2.135(7)
N1 C2 1.317(6)
N1 C8 1.408(6)
C2 N3 1.366(6)
C2 C10 1.487(7)
N3 C9 1.384(7)
N3 C21 1.443(7)
C4 C5 1.379(8)
C4 C9 1.406(7)
C5 C6 1.390(8)
C6 C7 1.381(7)
C7 C8 1.386(7)
C8 C9 1.383(7)
C10 N23 1.453(5)
N11 C12 1.320(6)
N11 C18 1.401(6)
C12 N13 1.359(6)
C12 C20 1.508(7)
N13 C19 1.378(6)
N13 C22 1.470(6)
C14 C15 1.361(10)
C14 C19 1.391(8)
C15 C16 1.381(10)
C16 C17 1.396(9)
C17 C18 1.389(7)
C18 C19 1.372(7)
C20 N23 1.476(6)
N23 C30 1.475(6)
C24 C29 1.350(7)
C24 C25 1.380(7)
C24 C30 1.491(6)
C25 C26 1.384(8)
C26 C27 1.345(9)
C27 C28 1.329(9)
C28 C29 1.405(8)
N31 C32 1.107(8)
C32 C33 1.413(10)
N34 C35 1.122(6)
C35 C36 1.423(8)
P1 F6 1.521(5)
P1 F1 1.522(4)
P1 F4 1.553(4)
P1 F2 1.567(4)
P1 F3 1.583(5)
P1 F5 1.616(5)
